data_1561367
loop_
_publ_author_name
'Khan, Muhammad Ali'
'Li, Yan-Yan'
'Lin, Hua'
'Zhang, Li-Jun'
'Liu, Peng-Fei'
'Zhao, Hua-Jun'
'Duan, Rui-Huan'
'Wang, Jin-Qiu'
'Chen, Ling'

_publ_section_title
;
 Syntheses of six and twelve membered borophosphate ring structure with
 nonlinear optical activity
;
_journal_name_full 'Journal of Solid State Chemistry'
_journal_page_first 259
_journal_page_last 266
_journal_paper_doi 10.1016/j.jssc.2016.05.030
_journal_volume 243
_journal_year 2016
_chemical_formula_sum 'B Ba O8 P2 Rb'
_chemical_formula_weight 423.56
_space_group_IT_number 122
_space_group_name_Hall 'I -4 2bw'
_space_group_name_H-M_alt 'I -4 2 d'
_symmetry_cell_setting tetragonal
_symmetry_space_group_name_H-M 'I -4 2 d'
_atom_sites_solution_hydrogens .
_atom_sites_solution_primary direct
_atom_sites_solution_secondary difmap
_audit_creation_method SHELXL-97
_cell_angle_alpha 90.00
_cell_angle_beta 90.00
_cell_angle_gamma 90.00
_cell_formula_units_Z 4
_cell_length_a 7.2810(18)
_cell_length_b 7.2810(18)
_cell_length_c 14.330(5)
_cell_measurement_temperature 293(2)
_cell_volume 759.7(4)
_computing_structure_refinement 'SHELXL-97 (Sheldrick, 1997)'
_computing_structure_solution 'SHELXS-97 (Sheldrick, 1990)'
_diffrn_ambient_temperature 293(2)
_diffrn_measured_fraction_theta_full 0.974
_diffrn_measured_fraction_theta_max 0.974
_diffrn_measurement_device_type MoK\a
_diffrn_radiation_monochromator graphite
_diffrn_radiation_source 'fine-focus sealed tube'
_diffrn_radiation_type MoK\a
_diffrn_radiation_wavelength 0.71073
_diffrn_reflns_av_R_equivalents 0.0371
_diffrn_reflns_av_sigmaI/netI 0.0199
_diffrn_reflns_limit_h_max 9
_diffrn_reflns_limit_h_min -9
_diffrn_reflns_limit_k_max 8
_diffrn_reflns_limit_k_min -9
_diffrn_reflns_limit_l_max 18
_diffrn_reflns_limit_l_min -18
_diffrn_reflns_number 2425
_diffrn_reflns_theta_full 27.47
_diffrn_reflns_theta_max 27.47
_diffrn_reflns_theta_min 3.14
_exptl_absorpt_coefficient_mu 12.025
_exptl_absorpt_correction_T_max 1.0000
_exptl_absorpt_correction_T_min 0.8566
_exptl_absorpt_correction_type multi-scan
_exptl_crystal_colour Colorless
_exptl_crystal_density_diffrn 3.703
_exptl_crystal_density_method 'not measured'
_exptl_crystal_description Prism
_exptl_crystal_F_000 768
_exptl_crystal_size_max 0.2000
_exptl_crystal_size_mid 0.2000
_exptl_crystal_size_min 0.2000
_refine_diff_density_max 0.567
_refine_diff_density_min -1.089
_refine_diff_density_rms 0.177
_refine_ls_abs_structure_details 'Flack H D (1983), Acta Cryst. A39, 876-881'
_refine_ls_abs_structure_Flack 0.19(3)
_refine_ls_extinction_method none
_refine_ls_goodness_of_fit_ref 1.242
_refine_ls_hydrogen_treatment .
_refine_ls_matrix_type full
_refine_ls_number_parameters 37
_refine_ls_number_reflns 432
_refine_ls_number_restraints 0
_refine_ls_restrained_S_all 1.242
_refine_ls_R_factor_all 0.0206
_refine_ls_R_factor_gt 0.0198
_refine_ls_shift/su_max 0.001
_refine_ls_shift/su_mean 0.000
_refine_ls_structure_factor_coef Fsqd
_refine_ls_weighting_details 'calc w=1/[\s^2^(Fo^2^)+(0.0298P)^2^+0.7318P] where P=(Fo^2^+2Fc^2^)/3'
_refine_ls_weighting_scheme calc
_refine_ls_wR_factor_gt 0.0499
_refine_ls_wR_factor_ref 0.0503
_reflns_number_gt 421
_reflns_number_total 432
_reflns_threshold_expression >2sigma(I)
_cod_data_source_file JSSC-2016-243-259.cif
_cod_data_source_block b
_cod_depositor_comments
;
The following automatic conversions were performed:

data item '_exptl_absorpt_correction_type' value 'Multi-scan' was
changed to 'multi-scan' in accordance with the built-in table derived
from the CIF Core dictionary named 'cif_core.dic' version 2.4.5 last
updated on 2014-11-21.

Automatic conversion script
Id: cif_fix_values 8369 2020-08-20 11:38:08Z andrius 
;
_cod_original_cell_volume 759.6(4)
_cod_original_sg_symbol_H-M I-42d
_cod_database_code 1561367

loop_
_symmetry_equiv_pos_as_xyz
'x, y, z'
'-x, -y, z'
'y, -x, -z'
'-y, x, -z'
'-x+1/2, y, -z+3/4'
'x+1/2, -y, -z+3/4'
'-y+1/2, -x, z+3/4'
'y+1/2, x, z+3/4'
'x+1/2, y+1/2, z+1/2'
'-x+1/2, -y+1/2, z+1/2'
'y+1/2, -x+1/2, -z+1/2'
'-y+1/2, x+1/2, -z+1/2'
'-x+1, y+1/2, -z+5/4'
'x+1, -y+1/2, -z+5/4'
'-y+1, -x+1/2, z+5/4'
'y+1, x+1/2, z+5/4'

loop_
_atom_site_label
_atom_site_type_symbol
_atom_site_fract_x
_atom_site_fract_y
_atom_site_fract_z
_atom_site_U_iso_or_equiv
_atom_site_adp_type
_atom_site_occupancy
_atom_site_symmetry_multiplicity
_atom_site_calc_flag
_atom_site_refinement_flags
_atom_site_disorder_assembly
_atom_site_disorder_group
Ba Ba 0.3633(8) 0.7500 0.1250 0.0194(17) Uani 0.50 2 d SP . .
Rb Rb 0.3674(11) 0.7500 0.1250 0.014(2) Uani 0.50 2 d SP . .
B B 1.0000 0.0000 0.0000 0.0142(16) Uani 1 4 d S . .
P P 0.85110(17) 0.7500 0.1250 0.0139(3) Uani 1 2 d S . .
O1 O 0.7364(6) 0.6054(4) 0.0784(2) 0.0309(8) Uani 1 1 d . . .
O2 O 0.9952(5) 0.8330(5) 0.0550(2) 0.0264(7) Uani 1 1 d . . .

loop_
_atom_site_aniso_label
_atom_site_aniso_U_11
_atom_site_aniso_U_22
_atom_site_aniso_U_33
_atom_site_aniso_U_23
_atom_site_aniso_U_13
_atom_site_aniso_U_12
Ba 0.019(2) 0.016(2) 0.024(3) -0.0009(17) 0.000 0.000
Rb 0.006(3) 0.025(4) 0.010(3) -0.003(3) 0.000 0.000
B 0.014(3) 0.014(3) 0.015(3) 0.000 0.000 0.000
P 0.0176(6) 0.0120(6) 0.0120(6) 0.0036(5) 0.000 0.000
O1 0.0348(19) 0.0237(15) 0.0343(16) -0.0066(11) -0.0097(15) -0.0009(18)
O2 0.0267(15) 0.0275(16) 0.0251(14) 0.0135(14) 0.0083(14) 0.0087(13)

loop_
_atom_type_symbol
_atom_type_description
_atom_type_scat_dispersion_real
_atom_type_scat_dispersion_imag
_atom_type_scat_source
B B 0.0013 0.0007 'International Tables Vol C Tables 4.2.6.8 and 6.1.1.4'
O O 0.0106 0.0060 'International Tables Vol C Tables 4.2.6.8 and 6.1.1.4'
P P 0.1023 0.0942 'International Tables Vol C Tables 4.2.6.8 and 6.1.1.4'
Rb Rb -0.9393 2.9676 'International Tables Vol C Tables 4.2.6.8 and 6.1.1.4'
Ba Ba -0.3244 2.2819 'International Tables Vol C Tables 4.2.6.8 and 6.1.1.4'

loop_
_geom_angle_atom_site_label_1
_geom_angle_atom_site_label_2
_geom_angle_atom_site_label_3
_geom_angle
_geom_angle_site_symmetry_1
_geom_angle_site_symmetry_3
O1 Ba O1 149.6(3) 2_665 13_554
O1 Ba O2 82.53(16) 2_665 1_455
O1 Ba O2 69.48(13) 13_554 1_455
O1 Ba O2 69.48(13) 2_665 14_364
O1 Ba O2 82.53(16) 13_554 14_364
O2 Ba O2 47.19(15) 1_455 14_364
O1 Ba O1 107.01(11) 2_665 15_564
O1 Ba O1 75.42(11) 13_554 15_564
O2 Ba O1 113.95(18) 1_455 15_564
O2 Ba O1 74.74(11) 14_364 15_564
O1 Ba O1 75.42(11) 2_665 4_655
O1 Ba O1 107.01(11) 13_554 4_655
O2 Ba O1 74.74(11) 1_455 4_655
O2 Ba O1 113.95(18) 14_364 4_655
O1 Ba O1 171.1(3) 15_564 4_655
O1 Ba O1 128.42(17) 2_665 14_464
O1 Ba O1 81.67(14) 13_554 14_464
O2 Ba O1 146.79(10) 1_455 14_464
O2 Ba O1 145.99(9) 14_364 14_464
O1 Ba O1 72.21(13) 15_564 14_464
O1 Ba O1 99.43(16) 4_655 14_464
O1 Ba O1 81.67(14) 2_665 .
O1 Ba O1 128.42(17) 13_554 .
O2 Ba O1 145.99(9) 1_455 .
O2 Ba O1 146.79(10) 14_364 .
O1 Ba O1 99.43(16) 15_564 .
O1 Ba O1 72.21(13) 4_655 .
O1 Ba O1 49.33(16) 14_464 .
O1 Ba P 105.20(13) 2_665 .
O1 Ba P 105.20(13) 13_554 .
O2 Ba P 156.41(8) 1_455 .
O2 Ba P 156.41(8) 14_364 .
O1 Ba P 85.53(13) 15_564 .
O1 Ba P 85.53(13) 4_655 .
O1 Ba P 24.67(8) 14_464 .
O1 Ba P 24.67(8) . .
O1 Ba P 74.80(13) 2_665 1_455
O1 Ba P 74.80(13) 13_554 1_455
O2 Ba P 23.59(8) 1_455 1_455
O2 Ba P 23.59(8) 14_364 1_455
O1 Ba P 94.47(13) 15_564 1_455
O1 Ba P 94.47(13) 4_655 1_455
O1 Ba P 155.33(8) 14_464 1_455
O1 Ba P 155.33(8) . 1_455
P Ba P 180.0 . 1_455
O1 Ba P 83.98(8) 2_665 4_655
O1 Ba P 89.39(9) 13_554 4_655
O2 Ba P 55.26(7) 1_455 4_655
O2 Ba P 99.58(14) 14_364 4_655
O1 Ba P 164.27(13) 15_564 4_655
O1 Ba P 21.84(8) 4_655 4_655
O1 Ba P 110.15(11) 14_464 4_655
O1 Ba P 93.19(9) . 4_655
P Ba P 102.72(9) . 4_655
P Ba P 77.28(9) 1_455 4_655
O1 Ba P 89.39(9) 2_665 11_465
O1 Ba P 83.98(8) 13_554 11_465
O2 Ba P 99.58(14) 1_455 11_465
O2 Ba P 55.26(7) 14_364 11_465
O1 Ba P 21.84(8) 15_564 11_465
O1 Ba P 164.27(13) 4_655 11_465
O1 Ba P 93.19(9) 14_464 11_465
O1 Ba P 110.15(11) . 11_465
P Ba P 102.72(9) . 11_465
P Ba P 77.28(9) 1_455 11_465
P Ba P 154.57(17) 4_655 11_465
O1 Rb O1 148.4(4) 2_665 13_554
O1 Rb O1 106.86(12) 2_665 15_564
O1 Rb O1 75.34(11) 13_554 15_564
O1 Rb O1 75.34(11) 2_665 4_655
O1 Rb O1 106.86(12) 13_554 4_655
O1 Rb O1 172.2(3) 15_564 4_655
O1 Rb O2 81.9(2) 2_665 1_455
O1 Rb O2 68.97(17) 13_554 1_455
O1 Rb O2 113.2(2) 15_564 1_455
O1 Rb O2 74.36(13) 4_655 1_455
O1 Rb O2 68.97(17) 2_665 14_364
O1 Rb O2 81.9(2) 13_554 14_364
O1 Rb O2 74.36(13) 15_564 14_364
O1 Rb O2 113.2(2) 4_655 14_364
O2 Rb O2 46.72(17) 1_455 14_364
O1 Rb O1 129.2(2) 2_665 14_464
O1 Rb O1 82.03(16) 13_554 14_464
O1 Rb O1 72.63(15) 15_564 14_464
O1 Rb O1 100.1(2) 4_655 14_464
O2 Rb O1 146.77(10) 1_455 14_464
O2 Rb O1 145.97(9) 14_364 14_464
O1 Rb O1 82.03(16) 2_665 .
O1 Rb O1 129.2(2) 13_554 .
O1 Rb O1 100.1(2) 15_564 .
O1 Rb O1 72.63(15) 4_655 .
O2 Rb O1 145.97(9) 1_455 .
O2 Rb O1 146.77(10) 14_364 .
O1 Rb O1 49.81(19) 14_464 .
O1 Rb O2 65.40(12) 2_665 15_564
O1 Rb O2 100.76(16) 13_554 15_564
O1 Rb O2 45.79(11) 15_564 15_564
O1 Rb O2 138.98(17) 4_655 15_564
O2 Rb O2 88.38(19) 1_455 15_564
O2 Rb O2 41.76(11) 14_364 15_564
O1 Rb O2 113.44(13) 14_464 15_564
O1 Rb O2 111.54(12) . 15_564
O1 Rb O2 100.76(16) 2_665 4_655
O1 Rb O2 65.40(12) 13_554 4_655
O1 Rb O2 138.98(17) 15_564 4_655
O1 Rb O2 45.79(11) 4_655 4_655
O2 Rb O2 41.76(11) 1_455 4_655
O2 Rb O2 88.38(19) 14_364 4_655
O1 Rb O2 111.54(12) 14_464 4_655
O1 Rb O2 113.44(13) . 4_655
O2 Rb O2 130.1(3) 15_564 4_655
O1 Rb P 105.79(19) 2_665 .
O1 Rb P 105.79(19) 13_554 .
O1 Rb P 86.11(17) 15_564 .
O1 Rb P 86.11(17) 4_655 .
O2 Rb P 156.64(9) 1_455 .
O2 Rb P 156.64(8) 14_364 .
O1 Rb P 24.91(9) 14_464 .
O1 Rb P 24.91(9) . .
O2 Rb P 114.94(13) 15_564 .
O2 Rb P 114.94(13) 4_655 .
O1 Rb B 57.39(13) 2_665 13_554
O1 Rb B 98.3(2) 13_554 13_554
O1 Rb B 65.34(11) 15_564 13_554
O1 Rb B 121.01(18) 4_655 13_554
O2 Rb B 66.49(16) 1_455 13_554
O2 Rb B 21.68(7) 14_364 13_554
O1 Rb B 136.21(9) 14_464 13_554
O1 Rb B 126.18(7) . 13_554
O2 Rb B 23.06(6) 15_564 13_554
O2 Rb B 108.1(2) 4_655 13_554
P Rb B 136.33(9) . 13_554
O2 B O2 114.1(3) 2_765 1_545
O2 B O2 107.21(12) 2_765 4_745
O2 B O2 107.21(12) 1_545 4_745
O2 B O2 107.21(12) 2_765 3_565
O2 B O2 107.21(12) 1_545 3_565
O2 B O2 114.1(3) 4_745 3_565
O2 B Rb 151.88(15) 2_765 3
O2 B Rb 69.20(16) 1_545 3
O2 B Rb 97.59(13) 4_745 3
O2 B Rb 48.78(16) 3_565 3
O2 B Rb 69.20(16) 2_765 4_755
O2 B Rb 151.88(15) 1_545 4_755
O2 B Rb 48.78(16) 4_745 4_755
O2 B Rb 97.59(13) 3_565 4_755
Rb B Rb 122.07(10) 3 4_755
O2 B Rb 97.59(13) 2_765 1_645
O2 B Rb 48.78(16) 1_545 1_645
O2 B Rb 69.20(16) 4_745 1_645
O2 B Rb 151.88(15) 3_565 1_645
Rb B Rb 103.56(5) 3 1_645
Rb B Rb 103.56(5) 4_755 1_645
O2 B Rb 48.78(16) 2_765 2_665
O2 B Rb 97.59(13) 1_545 2_665
O2 B Rb 151.88(15) 4_745 2_665
O2 B Rb 69.20(16) 3_565 2_665
Rb B Rb 103.56(5) 3 2_665
Rb B Rb 103.56(5) 4_755 2_665
Rb B Rb 122.07(10) 1_645 2_665
O1 P O1 112.4(3) . 14_464
O1 P O2 112.69(16) . 14_464
O1 P O2 110.93(19) 14_464 14_464
O1 P O2 110.93(19) . .
O1 P O2 112.69(16) 14_464 .
O2 P O2 96.2(2) 14_464 .
O1 P Rb 56.19(14) . .
O1 P Rb 56.19(14) 14_464 .
O2 P Rb 131.88(12) 14_464 .
O2 P Rb 131.88(12) . .
O1 P Ba 56.19(14) . .
O1 P Ba 56.19(14) 14_464 .
O2 P Ba 131.88(12) 14_464 .
O2 P Ba 131.88(12) . .
Rb P Ba 0.0 . .
O1 P Ba 123.81(14) . 1_655
O1 P Ba 123.81(14) 14_464 1_655
O2 P Ba 48.12(12) 14_464 1_655
O2 P Ba 48.12(12) . 1_655
Rb P Ba 180.0 . 1_655
Ba P Ba 180.0 . 1_655
O1 P Ba 46.45(15) . 3_565
O1 P Ba 118.06(16) 14_464 3_565
O2 P Ba 130.99(14) 14_464 3_565
O2 P Ba 66.81(13) . 3_565
Rb P Ba 78.68(2) . 3_565
Ba P Ba 78.68(2) . 3_565
Ba P Ba 101.32(2) 1_655 3_565
O1 P Ba 118.06(16) . 12_655
O1 P Ba 46.45(15) 14_464 12_655
O2 P Ba 66.81(13) 14_464 12_655
O2 P Ba 130.99(14) . 12_655
Rb P Ba 78.68(2) . 12_655
Ba P Ba 78.68(2) . 12_655
Ba P Ba 101.32(2) 1_655 12_655
Ba P Ba 157.35(4) 3_565 12_655
O1 P Rb 46.11(17) . 3_565
O1 P Rb 118.37(17) 14_464 3_565
O2 P Rb 130.67(15) 14_464 3_565
O2 P Rb 67.05(14) . 3_565
Rb P Rb 78.70(2) . 3_565
Ba P Rb 78.70(2) . 3_565
Ba P Rb 101.30(2) 1_655 3_565
Ba P Rb 0.4(2) 3_565 3_565
Ba P Rb 157.37(4) 12_655 3_565
O1 P Rb 118.37(17) . 12_655
O1 P Rb 46.11(17) 14_464 12_655
O2 P Rb 67.05(14) 14_464 12_655
O2 P Rb 130.67(15) . 12_655
Rb P Rb 78.70(2) . 12_655
Ba P Rb 78.70(2) . 12_655
Ba P Rb 101.30(2) 1_655 12_655
Ba P Rb 157.37(4) 3_565 12_655
Ba P Rb 0.4(2) 12_655 12_655
Rb P Rb 157.39(4) 3_565 12_655
O1 P Rb 123.81(14) . 1_655
O1 P Rb 123.81(14) 14_464 1_655
O2 P Rb 48.12(12) 14_464 1_655
O2 P Rb 48.12(12) . 1_655
Rb P Rb 180.0 . 1_655
Ba P Rb 180.0 . 1_655
Ba P Rb 0.0 1_655 1_655
Ba P Rb 101.32(2) 3_565 1_655
Ba P Rb 101.32(2) 12_655 1_655
Rb P Rb 101.30(2) 3_565 1_655
Rb P Rb 101.30(2) 12_655 1_655
P O1 Ba 133.95(19) . 2_665
P O1 Rb 134.3(2) . 2_665
Ba O1 Rb 0.6(3) 2_665 2_665
P O1 Rb 112.2(2) . 3_565
Ba O1 Rb 108.23(18) 2_665 3_565
Rb O1 Rb 108.20(19) 2_665 3_565
P O1 Ba 111.7(2) . 3_565
Ba O1 Ba 108.79(16) 2_665 3_565
Rb O1 Ba 108.76(14) 2_665 3_565
Rb O1 Ba 0.6(3) 3_565 3_565
P O1 Rb 98.91(17) . .
Ba O1 Rb 92.29(19) 2_665 .
Rb O1 Rb 91.73(16) 2_665 .
Rb O1 Rb 103.39(14) 3_565 .
Ba O1 Rb 103.17(11) 3_565 .
P O1 Ba 99.15(15) . .
Ba O1 Ba 92.12(14) 2_665 .
Rb O1 Ba 91.6(2) 2_665 .
Rb O1 Ba 103.29(11) 3_565 .
Ba O1 Ba 103.07(13) 3_565 .
Rb O1 Ba 0.24(11) . .
B O2 P 133.2(2) 1_565 .
B O2 Ba 109.74(19) 1_565 1_655
P O2 Ba 108.28(15) . 1_655
B O2 Rb 109.54(19) 1_565 1_655
P O2 Rb 108.51(16) . 1_655
Ba O2 Rb 0.23(11) 1_655 1_655
B O2 Rb 87.74(17) 1_565 3_565
P O2 Rb 88.22(16) . 3_565
Ba O2 Rb 129.90(13) 1_655 3_565
Rb O2 Rb 129.84(14) 1_655 3_565

loop_
_geom_bond_atom_site_label_1
_geom_bond_atom_site_label_2
_geom_bond_distance
_geom_bond_site_symmetry_2
Ba O1 2.769(4) 2_665
Ba O1 2.769(4) 13_554
Ba O2 2.925(7) 1_455
Ba O2 2.925(7) 14_364
Ba O1 2.925(4) 15_564
Ba O1 2.925(4) 4_655
Ba O1 2.989(7) 14_464
Ba O1 2.989(7) .
Ba P 3.551(6) .
Ba P 3.730(6) 1_455
Ba P 3.7492(18) 4_655
Ba P 3.7492(18) 11_465
Rb O1 2.777(4) 2_665
Rb O1 2.777(4) 13_554
Rb O1 2.923(4) 15_564
Rb O1 2.923(4) 4_655
Rb O2 2.952(8) 1_455
Rb O2 2.952(8) 14_364
Rb O1 2.962(8) 14_464
Rb O1 2.962(8) .
Rb O2 3.460(5) 15_564
Rb O2 3.460(5) 4_655
Rb P 3.522(8) .
Rb B 3.699(6) 13_554
B O2 1.450(3) 2_765
B O2 1.450(3) 1_545
B O2 1.450(3) 4_745
B O2 1.450(3) 3_565
B Rb 3.699(6) 3
B Rb 3.699(6) 4_755
B Rb 3.699(6) 1_645
B Rb 3.699(6) 2_665
P O1 1.501(3) .
P O1 1.501(3) 14_464
P O2 1.572(3) 14_464
P O2 1.572(3) .
P Ba 3.730(6) 1_655
P Ba 3.7492(18) 3_565
P Ba 3.7492(18) 12_655
P Rb 3.756(2) 3_565
P Rb 3.756(2) 12_655
P Rb 3.759(8) 1_655
O1 Ba 2.769(4) 2_665
O1 Rb 2.777(4) 2_665
O1 Rb 2.923(4) 3_565
O1 Ba 2.925(4) 3_565
O2 B 1.450(3) 1_565
O2 Ba 2.925(7) 1_655
O2 Rb 2.952(8) 1_655
O2 Rb 3.460(5) 3_565
